data_7212735
loop_
_publ_author_name
'Liu, Dong'
'Li, Hong-Xi'
'Liu, Lei-Lei'
'Wang, He-Ming'
'Li, Ni-Ya'
'Ren, Zhi-Gang'
'Lang, Jian-Ping'

_publ_section_title
;
 How do substituent groups in the 5-position of 1,3-benzenedicarboxylate
 affect the construction of supramolecular frameworks?
;
_journal_issue 11
_journal_name_full CrystEngComm
_journal_page_first 3708
_journal_paper_doi 10.1039/c005322h
_journal_volume 12
_journal_year 2010
_chemical_formula_moiety 'C28 H19 N3 O6 Zn, H2 O'
_chemical_formula_sum 'C28 H21 N3 O7 Zn'
_chemical_formula_weight 576.87
_chemical_name_systematic
;
?
;
_space_group_IT_number 15
_symmetry_cell_setting monoclinic
_symmetry_space_group_name_Hall '-C 2yc'
_symmetry_space_group_name_H-M 'C 1 2/c 1'
_atom_sites_solution_hydrogens geom
_atom_sites_solution_primary direct
_atom_sites_solution_secondary difmap
_audit_creation_method SHELXL-97
_cell_angle_alpha 90.00
_cell_angle_beta 113.47(3)
_cell_angle_gamma 90.00
_cell_formula_units_Z 8
_cell_length_a 33.118(7)
_cell_length_b 9.5908(19)
_cell_length_c 16.897(3)
_cell_measurement_reflns_used 8535
_cell_measurement_temperature 223(2)
_cell_measurement_theta_max 25.3491
_cell_measurement_theta_min 3.2335
_cell_volume 4923(2)
_computing_cell_refinement 'CrystalClear, Ver. 1.30 (Rigaku/MSC, 2001)'
_computing_data_collection 'CrystalClear, Ver. 1.30 (Rigaku/MSC, 2001)'
_computing_data_reduction 'CrystalStructure, Ver. 3.60 (Rigaku/MSC, 2004)'
_computing_molecular_graphics 'ORTEPII (Johnson, 1976)'
_computing_publication_material SHELXL97
_computing_structure_refinement 'SHELXL-97 (Sheldrick, 1997)'
_computing_structure_solution 'SHELXS-97 (Sheldrick, 1990)'
_diffrn_ambient_temperature 223(2)
_diffrn_measured_fraction_theta_full 0.996
_diffrn_measured_fraction_theta_max 0.996
_diffrn_measurement_device_type 'Rigaku MercuryCCD area detector'
_diffrn_measurement_method \w
_diffrn_radiation_monochromator graphite
_diffrn_radiation_source 'fine-focus sealed tube'
_diffrn_radiation_type MoK\a
_diffrn_radiation_wavelength 0.71073
_diffrn_reflns_av_R_equivalents 0.0611
_diffrn_reflns_av_sigmaI/netI 0.0449
_diffrn_reflns_limit_h_max 39
_diffrn_reflns_limit_h_min -39
_diffrn_reflns_limit_k_max 11
_diffrn_reflns_limit_k_min -11
_diffrn_reflns_limit_l_max 20
_diffrn_reflns_limit_l_min -20
_diffrn_reflns_number 23139
_diffrn_reflns_theta_full 25.35
_diffrn_reflns_theta_max 25.35
_diffrn_reflns_theta_min 3.24
_diffrn_standards_decay_% 0
_diffrn_standards_interval_count 0
_diffrn_standards_interval_time 0
_diffrn_standards_number 0
_exptl_absorpt_coefficient_mu 1.053
_exptl_absorpt_correction_T_max 0.9020
_exptl_absorpt_correction_T_min 0.6210
_exptl_absorpt_correction_type multi-scan
_exptl_absorpt_process_details 'Jacobson, R. (1998) Private communication to Rigaku Company, Tokyo, Japan.'
_exptl_crystal_colour yellow
_exptl_crystal_density_diffrn 1.557
_exptl_crystal_density_method 'not measured'
_exptl_crystal_description block
_exptl_crystal_F_000 2368
_exptl_crystal_size_max 0.50
_exptl_crystal_size_mid 0.34
_exptl_crystal_size_min 0.10
_refine_diff_density_max 0.318
_refine_diff_density_min -0.409
_refine_diff_density_rms 0.070
_refine_ls_extinction_method none
_refine_ls_goodness_of_fit_ref 1.186
_refine_ls_hydrogen_treatment constr
_refine_ls_matrix_type full
_refine_ls_number_parameters 353
_refine_ls_number_reflns 4500
_refine_ls_number_restraints 0
_refine_ls_restrained_S_all 1.186
_refine_ls_R_factor_all 0.0891
_refine_ls_R_factor_gt 0.0694
_refine_ls_shift/su_max 0.001
_refine_ls_shift/su_mean 0.000
_refine_ls_structure_factor_coef Fsqd
_refine_ls_weighting_details 'calc w=1/[\s^2^(Fo^2^)+(0.0526P)^2^+15.8124P] where P=(Fo^2^+2Fc^2^)/3'
_refine_ls_weighting_scheme calc
_refine_ls_wR_factor_gt 0.1416
_refine_ls_wR_factor_ref 0.1499
_reflns_number_gt 3732
_reflns_number_total 4500
_reflns_threshold_expression >2sigma(I)
_cod_data_source_file c005322h.txt
_cod_data_source_block 3
_cod_original_sg_symbol_H-M 'C 2/c'
_cod_database_code 7212735

loop_
_symmetry_equiv_pos_as_xyz
'x, y, z'
'-x, y, -z+1/2'
'x+1/2, y+1/2, z'
'-x+1/2, y+1/2, -z+1/2'
'-x, -y, -z'
'x, -y, z-1/2'
'-x+1/2, -y+1/2, -z'
'x+1/2, -y+1/2, z-1/2'

loop_
_atom_site_label
_atom_site_type_symbol
_atom_site_fract_x
_atom_site_fract_y
_atom_site_fract_z
_atom_site_U_iso_or_equiv
_atom_site_adp_type
_atom_site_occupancy
_atom_site_symmetry_multiplicity
_atom_site_calc_flag
_atom_site_refinement_flags
Zn1 Zn 0.223387(16) 0.49862(5) 0.61105(3) 0.02813(18) Uani 1 1 d .
O1 O 0.22127(10) 0.3022(3) 0.6460(2) 0.0383(8) Uani 1 1 d .
O2 O 0.15146(12) 0.3574(4) 0.6091(3) 0.0559(11) Uani 1 1 d .
O3 O 0.24045(13) -0.2160(4) 0.6264(3) 0.0569(11) Uani 1 1 d .
O4 O 0.20115(11) -0.3617(3) 0.6676(2) 0.0368(8) Uani 1 1 d .
O5 O 0.07680(13) -0.1693(4) 0.7206(3) 0.0679(12) Uani 1 1 d .
O6 O 0.06595(13) 0.0502(4) 0.7177(3) 0.0648(12) Uani 1 1 d .
N1 N 0.18355(12) 0.5227(4) 0.4814(2) 0.0311(9) Uani 1 1 d .
N2 N 0.28415(12) 0.4864(4) 0.6047(2) 0.0307(8) Uani 1 1 d .
N3 N 0.08630(13) -0.0500(5) 0.7108(3) 0.0425(10) Uani 1 1 d .
C1 C 0.14032(17) 0.5418(5) 0.4560(3) 0.0414(12) Uani 1 1 d .
H1 H 0.1290 0.5536 0.4985 0.050 Uiso 1 1 calc R
C2 C 0.11161(17) 0.5453(6) 0.3712(3) 0.0441(13) Uani 1 1 d .
H2 H 0.0814 0.5604 0.3565 0.053 Uiso 1 1 calc R
C3 C 0.12739(16) 0.5260(5) 0.3063(3) 0.0366(11) Uani 1 1 d .
C4 C 0.17292(16) 0.5116(5) 0.3336(3) 0.0406(12) Uani 1 1 d .
H4 H 0.1855 0.5024 0.2928 0.049 Uiso 1 1 calc R
C5 C 0.19919(16) 0.5107(5) 0.4197(3) 0.0378(11) Uani 1 1 d .
H5 H 0.2297 0.5013 0.4365 0.045 Uiso 1 1 calc R
C6 C 0.09905(17) 0.5216(5) 0.2146(3) 0.0441(13) Uani 1 1 d .
H6 H 0.1130 0.5251 0.1759 0.053 Uiso 1 1 calc R
C7 C 0.05583(17) 0.5131(5) 0.1808(3) 0.0456(13) Uani 1 1 d .
H7 H 0.0416 0.5109 0.2192 0.055 Uiso 1 1 calc R
C8 C 0.02793(16) 0.5068(5) 0.0880(3) 0.0400(11) Uani 1 1 d .
C9 C -0.01628(16) 0.4748(5) 0.0620(3) 0.0436(13) Uani 1 1 d .
H9 H -0.0277 0.4583 0.1039 0.052 Uiso 1 1 calc R
C10 C 0.04390(17) 0.5333(5) 0.0247(3) 0.0432(12) Uani 1 1 d .
H10 H 0.0737 0.5570 0.0409 0.052 Uiso 1 1 calc R
C11 C 0.30646(16) 0.5967(5) 0.5956(3) 0.0411(12) Uani 1 1 d .
H11 H 0.2959 0.6861 0.6000 0.049 Uiso 1 1 calc R
C12 C 0.34426(17) 0.5862(5) 0.5801(4) 0.0450(14) Uani 1 1 d .
H12 H 0.3588 0.6674 0.5743 0.054 Uiso 1 1 calc R
C13 C 0.36088(15) 0.4567(5) 0.5729(3) 0.0343(11) Uani 1 1 d .
C14 C 0.33731(16) 0.3430(5) 0.5826(3) 0.0420(13) Uani 1 1 d .
H14 H 0.3469 0.2523 0.5780 0.050 Uiso 1 1 calc R
C15 C 0.30035(16) 0.3607(5) 0.5988(3) 0.0413(12) Uani 1 1 d .
H15 H 0.2857 0.2811 0.6062 0.050 Uiso 1 1 calc R
C16 C 0.40011(15) 0.4369(5) 0.5550(3) 0.0385(12) Uani 1 1 d .
H16 H 0.4086 0.3443 0.5515 0.046 Uiso 1 1 calc R
C17 C 0.42492(16) 0.5353(5) 0.5432(3) 0.0410(12) Uani 1 1 d .
H17 H 0.4171 0.6279 0.5488 0.049 Uiso 1 1 calc R
C18 C 0.46347(15) 0.5154(5) 0.5221(3) 0.0364(11) Uani 1 1 d .
C19 C 0.4806(2) 0.3867(6) 0.5184(5) 0.068(2) Uani 1 1 d .
H19 H 0.4677 0.3070 0.5309 0.081 Uiso 1 1 calc R
C20 C 0.48342(19) 0.6284(6) 0.5034(4) 0.0634(19) Uani 1 1 d .
H20 H 0.4725 0.7182 0.5053 0.076 Uiso 1 1 calc R
C21 C 0.17274(14) 0.1291(4) 0.6594(3) 0.0288(10) Uani 1 1 d .
C22 C 0.19836(14) 0.0156(4) 0.6570(3) 0.0289(10) Uani 1 1 d .
H22 H 0.2242 0.0305 0.6479 0.035 Uiso 1 1 calc R
C23 C 0.18638(14) -0.1195(4) 0.6679(3) 0.0264(10) Uani 1 1 d .
C24 C 0.14960(15) -0.1419(5) 0.6859(3) 0.0329(11) Uani 1 1 d .
H24 H 0.1413 -0.2325 0.6945 0.040 Uiso 1 1 calc R
C25 C 0.12556(14) -0.0278(5) 0.6908(3) 0.0319(10) Uani 1 1 d .
C26 C 0.13579(15) 0.1070(5) 0.6767(3) 0.0318(10) Uani 1 1 d .
H26 H 0.1180 0.1822 0.6788 0.038 Uiso 1 1 calc R
C27 C 0.18260(15) 0.2741(4) 0.6383(3) 0.0305(10) Uani 1 1 d .
C28 C 0.21211(15) -0.2410(5) 0.6538(3) 0.0326(11) Uani 1 1 d .
O7 O 0.0000 -0.2750(8) 0.7500 0.113(3) Uani 1 2 d S
H1W H -0.0211 -0.2301 0.7545 0.169 Uiso 1 1 d R
O8 O 0.0000 0.2466(11) 0.7500 0.213(7) Uani 1 2 d S
H2W H -0.0181 0.2063 0.7657 0.319 Uiso 1 1 d R

loop_
_atom_site_aniso_label
_atom_site_aniso_U_11
_atom_site_aniso_U_22
_atom_site_aniso_U_33
_atom_site_aniso_U_23
_atom_site_aniso_U_13
_atom_site_aniso_U_12
Zn1 0.0283(3) 0.0235(3) 0.0368(3) 0.0008(2) 0.0175(2) 0.0009(2)
O1 0.0354(19) 0.0285(17) 0.055(2) 0.0064(16) 0.0228(17) -0.0044(14)
O2 0.046(2) 0.0325(19) 0.097(3) 0.018(2) 0.037(2) 0.0130(17)
O3 0.062(3) 0.035(2) 0.100(3) 0.004(2) 0.060(3) 0.0065(18)
O4 0.050(2) 0.0219(16) 0.047(2) -0.0003(14) 0.0282(18) 0.0020(14)
O5 0.059(3) 0.050(2) 0.119(4) 0.007(2) 0.061(3) -0.010(2)
O6 0.055(3) 0.054(2) 0.111(4) 0.007(2) 0.061(3) 0.013(2)
N1 0.030(2) 0.031(2) 0.034(2) 0.0013(17) 0.0146(17) -0.0017(16)
N2 0.029(2) 0.0242(19) 0.041(2) -0.0014(17) 0.0166(17) -0.0010(16)
N3 0.031(2) 0.048(3) 0.053(3) 0.003(2) 0.022(2) -0.002(2)
C1 0.040(3) 0.045(3) 0.043(3) 0.003(2) 0.021(2) 0.005(2)
C2 0.031(3) 0.052(3) 0.045(3) 0.001(2) 0.012(2) 0.003(2)
C3 0.040(3) 0.031(3) 0.039(3) 0.004(2) 0.016(2) -0.004(2)
C4 0.043(3) 0.046(3) 0.035(3) 0.000(2) 0.018(2) -0.008(2)
C5 0.035(3) 0.041(3) 0.041(3) 0.000(2) 0.019(2) -0.004(2)
C6 0.043(3) 0.049(3) 0.040(3) 0.004(2) 0.016(2) -0.001(2)
C7 0.042(3) 0.050(3) 0.044(3) 0.001(3) 0.016(2) -0.001(3)
C8 0.040(3) 0.033(3) 0.042(3) 0.001(2) 0.011(2) -0.001(2)
C9 0.038(3) 0.050(3) 0.045(3) -0.003(2) 0.018(2) -0.003(2)
C10 0.032(3) 0.047(3) 0.047(3) 0.001(2) 0.012(2) -0.006(2)
C11 0.035(3) 0.027(2) 0.067(4) 0.000(2) 0.026(3) -0.001(2)
C12 0.044(3) 0.024(2) 0.084(4) 0.004(3) 0.044(3) -0.002(2)
C13 0.032(3) 0.032(2) 0.046(3) -0.003(2) 0.022(2) 0.002(2)
C14 0.043(3) 0.027(2) 0.071(4) -0.003(2) 0.038(3) 0.005(2)
C15 0.041(3) 0.028(3) 0.063(3) 0.000(2) 0.030(3) 0.000(2)
C16 0.033(3) 0.032(2) 0.060(3) -0.004(2) 0.028(3) 0.000(2)
C17 0.035(3) 0.040(3) 0.056(3) -0.001(2) 0.026(3) 0.004(2)
C18 0.030(2) 0.036(3) 0.052(3) 0.001(2) 0.025(2) 0.000(2)
C19 0.066(4) 0.036(3) 0.136(6) 0.007(4) 0.079(5) 0.001(3)
C20 0.061(4) 0.031(3) 0.128(6) -0.003(3) 0.070(4) 0.002(3)
C21 0.032(3) 0.025(2) 0.033(2) -0.0004(19) 0.016(2) -0.0002(19)
C22 0.029(2) 0.026(2) 0.038(2) 0.002(2) 0.020(2) -0.0033(19)
C23 0.029(2) 0.021(2) 0.032(2) -0.0004(18) 0.015(2) 0.0002(18)
C24 0.039(3) 0.025(2) 0.038(3) 0.002(2) 0.019(2) -0.006(2)
C25 0.026(2) 0.037(3) 0.036(2) 0.000(2) 0.017(2) -0.005(2)
C26 0.032(3) 0.028(2) 0.041(3) -0.001(2) 0.020(2) 0.002(2)
C27 0.036(3) 0.024(2) 0.034(2) 0.002(2) 0.018(2) 0.000(2)
C28 0.032(3) 0.028(2) 0.038(3) 0.002(2) 0.014(2) 0.002(2)
O7 0.121(6) 0.080(5) 0.197(9) 0.000 0.127(7) 0.000
O8 0.261(14) 0.095(7) 0.40(2) 0.000 0.262(15) 0.000

loop_
_atom_type_symbol
_atom_type_description
_atom_type_scat_dispersion_real
_atom_type_scat_dispersion_imag
_atom_type_scat_source
C C 0.0033 0.0016 'International Tables Vol C Tables 4.2.6.8 and 6.1.1.4'
H H 0.0000 0.0000 'International Tables Vol C Tables 4.2.6.8 and 6.1.1.4'
N N 0.0061 0.0033 'International Tables Vol C Tables 4.2.6.8 and 6.1.1.4'
O O 0.0106 0.0060 'International Tables Vol C Tables 4.2.6.8 and 6.1.1.4'
Zn Zn 0.2839 1.4301 'International Tables Vol C Tables 4.2.6.8 and 6.1.1.4'

loop_
_geom_angle_atom_site_label_1
_geom_angle_atom_site_label_2
_geom_angle_atom_site_label_3
_geom_angle
_geom_angle_site_symmetry_1
_geom_angle_site_symmetry_3
O4 Zn1 O1 116.19(13) 1_565 .
O4 Zn1 N2 129.12(14) 1_565 .
O1 Zn1 N2 96.46(13) . .
O4 Zn1 N1 103.62(14) 1_565 .
O1 Zn1 N1 109.72(14) . .
N2 Zn1 N1 100.10(15) . .
C27 O1 Zn1 109.0(3) . .
C28 O4 Zn1 110.3(3) . 1_545
C1 N1 C5 117.3(4) . .
C1 N1 Zn1 120.4(3) . .
C5 N1 Zn1 122.2(3) . .
C11 N2 C15 116.6(4) . .
C11 N2 Zn1 123.9(3) . .
C15 N2 Zn1 118.9(3) . .
O6 N3 O5 123.5(4) . .
O6 N3 C25 118.8(4) . .
O5 N3 C25 117.7(4) . .
N1 C1 C2 123.3(5) . .
N1 C1 H1 118.3 . .
C2 C1 H1 118.3 . .
C1 C2 C3 119.7(5) . .
C1 C2 H2 120.1 . .
C3 C2 H2 120.1 . .
C4 C3 C2 116.4(5) . .
C4 C3 C6 120.1(4) . .
C2 C3 C6 123.6(5) . .
C5 C4 C3 119.9(5) . .
C5 C4 H4 120.1 . .
C3 C4 H4 120.1 . .
N1 C5 C4 123.3(5) . .
N1 C5 H5 118.4 . .
C4 C5 H5 118.4 . .
C7 C6 C3 126.2(5) . .
C7 C6 H6 116.9 . .
C3 C6 H6 116.9 . .
C6 C7 C8 125.3(5) . .
C6 C7 H7 117.3 . .
C8 C7 H7 117.3 . .
C9 C8 C10 118.3(5) . .
C9 C8 C7 118.9(5) . .
C10 C8 C7 122.8(5) . .
C8 C9 C10 121.1(5) . 5_565
C8 C9 H9 119.4 . .
C10 C9 H9 119.4 5_565 .
C9 C10 C8 120.6(5) 5_565 .
C9 C10 H10 119.7 5_565 .
C8 C10 H10 119.7 . .
N2 C11 C12 123.4(4) . .
N2 C11 H11 118.3 . .
C12 C11 H11 118.3 . .
C11 C12 C13 120.3(4) . .
C11 C12 H12 119.9 . .
C13 C12 H12 119.9 . .
C12 C13 C14 115.7(4) . .
C12 C13 C16 123.6(4) . .
C14 C13 C16 120.8(4) . .
C15 C14 C13 121.1(4) . .
C15 C14 H14 119.4 . .
C13 C14 H14 119.4 . .
N2 C15 C14 122.9(4) . .
N2 C15 H15 118.5 . .
C14 C15 H15 118.5 . .
C17 C16 C13 126.8(5) . .
C17 C16 H16 116.6 . .
C13 C16 H16 116.6 . .
C16 C17 C18 126.8(5) . .
C16 C17 H17 116.6 . .
C18 C17 H17 116.6 . .
C19 C18 C20 117.1(4) . .
C19 C18 C17 122.9(4) . .
C20 C18 C17 120.0(4) . .
C18 C19 C20 121.3(5) . 5_666
C18 C19 H19 119.3 . .
C20 C19 H19 119.3 5_666 .
C18 C20 C19 121.5(5) . 5_666
C18 C20 H20 119.2 . .
C19 C20 H20 119.2 5_666 .
C26 C21 C22 119.2(4) . .
C26 C21 C27 119.1(4) . .
C22 C21 C27 121.6(4) . .
C23 C22 C21 121.1(4) . .
C23 C22 H22 119.4 . .
C21 C22 H22 119.4 . .
C24 C23 C22 119.7(4) . .
C24 C23 C28 120.9(4) . .
C22 C23 C28 119.2(4) . .
C25 C24 C23 118.1(4) . .
C25 C24 H24 120.9 . .
C23 C24 H24 120.9 . .
C24 C25 C26 123.2(4) . .
C24 C25 N3 118.7(4) . .
C26 C25 N3 118.1(4) . .
C25 C26 C21 118.6(4) . .
C25 C26 H26 120.7 . .
C21 C26 H26 120.7 . .
O2 C27 O1 123.5(4) . .
O2 C27 C21 117.7(4) . .
O1 C27 C21 118.7(4) . .
O3 C28 O4 124.7(4) . .
O3 C28 C23 118.2(4) . .
O4 C28 C23 117.0(4) . .

loop_
_geom_bond_atom_site_label_1
_geom_bond_atom_site_label_2
_geom_bond_distance
_geom_bond_site_symmetry_2
Zn1 O4 1.951(3) 1_565
Zn1 O1 1.984(3) .
Zn1 N2 2.061(4) .
Zn1 N1 2.072(4) .
O1 C27 1.263(5) .
O2 C27 1.241(5) .
O3 C28 1.224(5) .
O4 C28 1.263(5) .
O4 Zn1 1.951(3) 1_545
O5 N3 1.215(5) .
O6 N3 1.206(5) .
N1 C1 1.334(6) .
N1 C5 1.342(6) .
N2 C11 1.334(6) .
N2 C15 1.339(6) .
N3 C25 1.483(6) .
C1 C2 1.369(7) .
C1 H1 0.9400 .
C2 C3 1.402(7) .
C2 H2 0.9400 .
C3 C4 1.397(7) .
C3 C6 1.458(7) .
C4 C5 1.365(7) .
C4 H4 0.9400 .
C5 H5 0.9400 .
C6 C7 1.316(7) .
C6 H6 0.9400 .
C7 C8 1.470(7) .
C7 H7 0.9400 .
C8 C9 1.385(7) .
C8 C10 1.394(7) .
C9 C10 1.386(7) 5_565
C9 H9 0.9400 .
C10 C9 1.386(7) 5_565
C10 H10 0.9400 .
C11 C12 1.381(6) .
C11 H11 0.9400 .
C12 C13 1.383(6) .
C12 H12 0.9400 .
C13 C14 1.388(6) .
C13 C16 1.459(6) .
C14 C15 1.367(6) .
C14 H14 0.9400 .
C15 H15 0.9400 .
C16 C17 1.318(7) .
C16 H16 0.9400 .
C17 C18 1.468(6) .
C17 H17 0.9400 .
C18 C19 1.370(7) .
C18 C20 1.370(7) .
C19 C20 1.389(7) 5_666
C19 H19 0.9400 .
C20 C19 1.389(7) 5_666
C20 H20 0.9400 .
C21 C26 1.383(6) .
C21 C22 1.391(6) .
C21 C27 1.504(6) .
C22 C23 1.388(6) .
C22 H22 0.9400 .
C23 C24 1.385(6) .
C23 C28 1.517(6) .
C24 C25 1.375(6) .
C24 H24 0.9400 .
C25 C26 1.381(6) .
C26 H26 0.9400 .
O7 H1W 0.8494 .
O8 H2W 0.8403 .

loop_
_geom_hbond_atom_site_label_D
_geom_hbond_atom_site_label_H
_geom_hbond_atom_site_label_A
_geom_hbond_distance_DH
_geom_hbond_distance_HA
_geom_hbond_distance_DA
_geom_hbond_angle_DHA
_geom_hbond_site_symmetry_A
O7 H1W O5 0.85 2.13 2.958(4) 164.7 2_556
O8 H2W O6 0.84 2.28 3.093(7) 163.8 2_556

loop_
_geom_torsion_atom_site_label_1
_geom_torsion_atom_site_label_2
_geom_torsion_atom_site_label_3
_geom_torsion_atom_site_label_4
_geom_torsion
_geom_torsion_site_symmetry_1
_geom_torsion_site_symmetry_4
O4 Zn1 O1 C27 52.9(3) 1_565 .
N2 Zn1 O1 C27 -167.4(3) . .
N1 Zn1 O1 C27 -64.2(3) . .
O4 Zn1 N1 C1 -42.1(4) 1_565 .
O1 Zn1 N1 C1 82.6(4) . .
N2 Zn1 N1 C1 -176.7(3) . .
O4 Zn1 N1 C5 142.4(3) 1_565 .
O1 Zn1 N1 C5 -93.0(4) . .
N2 Zn1 N1 C5 7.7(4) . .
O4 Zn1 N2 C11 -38.2(5) 1_565 .
O1 Zn1 N2 C11 -169.9(4) . .
N1 Zn1 N2 C11 78.7(4) . .
O4 Zn1 N2 C15 150.2(3) 1_565 .
O1 Zn1 N2 C15 18.6(4) . .
N1 Zn1 N2 C15 -92.8(4) . .
C5 N1 C1 C2 2.1(7) . .
Zn1 N1 C1 C2 -173.6(4) . .
N1 C1 C2 C3 0.9(8) . .
C1 C2 C3 C4 -3.3(7) . .
C1 C2 C3 C6 177.1(5) . .
C2 C3 C4 C5 2.7(7) . .
C6 C3 C4 C5 -177.6(5) . .
C1 N1 C5 C4 -2.8(7) . .
Zn1 N1 C5 C4 172.9(4) . .
C3 C4 C5 N1 0.3(8) . .
C4 C3 C6 C7 169.3(5) . .
C2 C3 C6 C7 -11.1(8) . .
C3 C6 C7 C8 -179.1(5) . .
C6 C7 C8 C9 169.3(5) . .
C6 C7 C8 C10 -11.5(8) . .
C10 C8 C9 C10 1.2(8) . 5_565
C7 C8 C9 C10 -179.6(5) . 5_565
C9 C8 C10 C9 -1.2(8) . 5_565
C7 C8 C10 C9 179.6(5) . 5_565
C15 N2 C11 C12 0.5(8) . .
Zn1 N2 C11 C12 -171.2(4) . .
N2 C11 C12 C13 0.2(9) . .
C11 C12 C13 C14 -0.2(8) . .
C11 C12 C13 C16 178.8(5) . .
C12 C13 C14 C15 -0.5(8) . .
C16 C13 C14 C15 -179.5(5) . .
C11 N2 C15 C14 -1.3(8) . .
Zn1 N2 C15 C14 170.9(4) . .
C13 C14 C15 N2 1.3(9) . .
C12 C13 C16 C17 -0.1(9) . .
C14 C13 C16 C17 178.9(5) . .
C13 C16 C17 C18 -177.7(5) . .
C16 C17 C18 C19 -5.1(9) . .
C16 C17 C18 C20 173.6(6) . .
C20 C18 C19 C20 0.0(11) . 5_666
C17 C18 C19 C20 178.7(6) . 5_666
C19 C18 C20 C19 0.0(11) . 5_666
C17 C18 C20 C19 -178.7(6) . 5_666
C26 C21 C22 C23 2.8(7) . .
C27 C21 C22 C23 -173.3(4) . .
C21 C22 C23 C24 -3.4(7) . .
C21 C22 C23 C28 172.5(4) . .
C22 C23 C24 C25 1.2(7) . .
C28 C23 C24 C25 -174.6(4) . .
C23 C24 C25 C26 1.6(7) . .
C23 C24 C25 N3 -179.5(4) . .
O6 N3 C25 C24 177.8(5) . .
O5 N3 C25 C24 -1.2(7) . .
O6 N3 C25 C26 -3.2(7) . .
O5 N3 C25 C26 177.9(5) . .
C24 C25 C26 C21 -2.1(7) . .
N3 C25 C26 C21 178.9(4) . .
C22 C21 C26 C25 -0.1(7) . .
C27 C21 C26 C25 176.1(4) . .
Zn1 O1 C27 O2 3.3(6) . .
Zn1 O1 C27 C21 178.7(3) . .
C26 C21 C27 O2 -23.7(7) . .
C22 C21 C27 O2 152.4(5) . .
C26 C21 C27 O1 160.7(4) . .
C22 C21 C27 O1 -23.2(7) . .
Zn1 O4 C28 O3 -15.3(6) 1_545 .
Zn1 O4 C28 C23 161.3(3) 1_545 .
C24 C23 C28 O3 170.0(5) . .
C22 C23 C28 O3 -5.8(7) . .
C24 C23 C28 O4 -6.8(7) . .
C22 C23 C28 O4 177.4(4) . .
